data_4104899
loop_
_publ_author_name
'Yanfeng Bi'
'Xiu-Teng Wang'
'Wuping Liao'
'Xiaofei Wang'
'Xinwu Wang'
'Hongjie Zhang'
'Song Gao'

_publ_contact_author 'Prof Dr Wuping Liao'
_publ_contact_author_address
;     State Key Lab of Rare Earth Resource Utilization
      Changchun Institute of Applied Chemistry
      CAS, Changchun 130022
      P.R. China
;
_publ_contact_author_email wpliao@ciac.jl.cn
_publ_section_title
;
 A {Co32} Nanosphere Supported by p-tert-Butylthiacalix[4]arene
;
_journal_name_full 'Journal of the American Chemical Society'
_journal_page_first 11650
_journal_page_last 11651
_journal_paper_doi 10.1021/ja9034939
_journal_volume 131
_journal_year 2009
_chemical_formula_moiety '[Co32(C40H44S4O4)6(u3-O)24(H2O)24](C7H8)16(H2O)73'
_chemical_formula_sum 'C352 H586 Co32 O145 S24'
_chemical_formula_weight 9793.41
_chemical_name_common '[Co32(C40H44S4O4)6(u3-O)24(H2O)24](C7H8)16(H2O)73'
_chemical_name_systematic ?
_space_group_IT_number 148
_symmetry_cell_setting trigonal
_symmetry_space_group_name_Hall '-R 3'
_symmetry_space_group_name_H-M 'R -3 :H'
_atom_sites_solution_hydrogens geom
_atom_sites_solution_primary direct
_atom_sites_solution_secondary difmap
_audit_creation_method SHELXL-97
_cell_angle_alpha 90.00
_cell_angle_beta 90.00
_cell_angle_gamma 120.00
_cell_formula_units_Z 3
_cell_length_a 24.567(2)
_cell_length_b 24.567(2)
_cell_length_c 61.843(6)
_cell_measurement_reflns_used 4086
_cell_measurement_temperature 153(2)
_cell_measurement_theta_max 17.9329
_cell_measurement_theta_min 2.4976
_cell_volume 32324(5)
_computing_cell_refinement 'Bruker SAINT'
_computing_data_collection 'Bruker APEX2'
_computing_data_reduction 'Bruker SAINT'
_computing_molecular_graphics 'Bruker SHELXTL'
_computing_publication_material 'Bruker SHELXTL'
_computing_structure_refinement 'SHELXL-97 (Sheldrick, 2008)'
_computing_structure_solution 'SHELXS-97 (Sheldrick, 2008)'
_diffrn_ambient_temperature 153(2)
_diffrn_measured_fraction_theta_full 1.000
_diffrn_measured_fraction_theta_max 1.000
_diffrn_measurement_device_type 'Bruker APEX-II CCD'
_diffrn_measurement_method '\f and \w scans'
_diffrn_radiation_monochromator graphite
_diffrn_radiation_source 'fine-focus sealed tube'
_diffrn_radiation_type MoK\a
_diffrn_radiation_wavelength 0.71073
_diffrn_reflns_av_R_equivalents 0.2061
_diffrn_reflns_av_sigmaI/netI 0.2131
_diffrn_reflns_limit_h_max 29
_diffrn_reflns_limit_h_min -29
_diffrn_reflns_limit_k_max 29
_diffrn_reflns_limit_k_min -28
_diffrn_reflns_limit_l_max 73
_diffrn_reflns_limit_l_min -73
_diffrn_reflns_number 91320
_diffrn_reflns_theta_full 25.00
_diffrn_reflns_theta_max 25.00
_diffrn_reflns_theta_min 1.16
_exptl_absorpt_coefficient_mu 1.394
_exptl_absorpt_correction_T_max 0.9210
_exptl_absorpt_correction_T_min 0.8287
_exptl_absorpt_correction_type empirical
_exptl_absorpt_process_details 'SADABS, Sheldrick, 1996'
_exptl_crystal_colour purple
_exptl_crystal_density_diffrn 1.509
_exptl_crystal_description block
_exptl_crystal_F_000 15318
_exptl_crystal_size_max 0.14
_exptl_crystal_size_mid 0.10
_exptl_crystal_size_min 0.06
_platon_squeeze_details
;
P. van der Sluis and A. L. Spek, Acta Crystallogr., 1990, A46, 194.
;
_refine_diff_density_max 1.001
_refine_diff_density_min -0.605
_refine_diff_density_rms 0.110
_refine_ls_extinction_method none
_refine_ls_goodness_of_fit_ref 0.887
_refine_ls_hydrogen_treatment constr
_refine_ls_matrix_type full
_refine_ls_number_parameters 433
_refine_ls_number_reflns 12673
_refine_ls_number_restraints 4
_refine_ls_restrained_S_all 0.891
_refine_ls_R_factor_all 0.2100
_refine_ls_R_factor_gt 0.0814
_refine_ls_shift/su_max 0.000
_refine_ls_shift/su_mean 0.000
_refine_ls_structure_factor_coef Fsqd
_refine_ls_weighting_details 'calc w=1/[\s^2^(Fo^2^)+(0.1052P)^2^+0.0000P] where P=(Fo^2^+2Fc^2^)/3'
_refine_ls_weighting_scheme calc
_refine_ls_wR_factor_gt 0.2128
_refine_ls_wR_factor_ref 0.2469
_reflns_number_gt 4364
_reflns_number_total 12673
_reflns_threshold_expression >2sigma(I)
_cod_data_source_file ja9034939_si_002_3.cif
_cod_data_source_block compound_1c
_cod_original_cell_volume 32325(5)
_cod_original_sg_symbol_H-M 'R -3'
_cod_database_code 4104899

loop_
_symmetry_equiv_pos_as_xyz
'x, y, z'
'-y, x-y, z'
'-x+y, -x, z'
'x+2/3, y+1/3, z+1/3'
'-y+2/3, x-y+1/3, z+1/3'
'-x+y+2/3, -x+1/3, z+1/3'
'x+1/3, y+2/3, z+2/3'
'-y+1/3, x-y+2/3, z+2/3'
'-x+y+1/3, -x+2/3, z+2/3'
'-x, -y, -z'
'y, -x+y, -z'
'x-y, x, -z'
'-x+2/3, -y+1/3, -z+1/3'
'y+2/3, -x+y+1/3, -z+1/3'
'x-y+2/3, x+1/3, -z+1/3'
'-x+1/3, -y+2/3, -z+2/3'
'y+1/3, -x+y+2/3, -z+2/3'
'x-y+1/3, x+2/3, -z+2/3'

loop_
_atom_site_label
_atom_site_type_symbol
_atom_site_fract_x
_atom_site_fract_y
_atom_site_fract_z
_atom_site_U_iso_or_equiv
_atom_site_adp_type
_atom_site_occupancy
_atom_site_symmetry_multiplicity
_atom_site_calc_flag
_atom_site_refinement_flags
Co1 Co 0.47870(6) 0.78923(6) 0.09964(2) 0.0533(4) Uani 1 1 d .
Co2 Co 0.57197(6) 0.82315(6) 0.14551(2) 0.0498(4) Uani 1 1 d .
Co3 Co 0.54448(6) 0.66921(6) 0.14617(2) 0.0488(4) Uani 1 1 d .
Co4 Co 0.44973(6) 0.63481(6) 0.10010(2) 0.0516(4) Uani 1 1 d .
Co5 Co 0.49830(8) 0.72424(7) 0.18700(3) 0.0813(6) Uani 1 1 d .
Co6 Co 0.3333 0.6667 0.10578(5) 0.0859(10) Uani 1 3 d S
S1 S 0.53573(13) 0.84884(13) 0.06697(5) 0.0643(8) Uani 1 1 d .
S2 S 0.68304(12) 0.90366(12) 0.13980(5) 0.0573(8) Uani 1 1 d .
S3 S 0.63931(12) 0.66103(12) 0.14061(5) 0.0580(8) Uani 1 1 d .
S4 S 0.48852(13) 0.60500(13) 0.06852(5) 0.0648(8) Uani 1 1 d .
O1 O 0.5653(3) 0.8355(3) 0.11354(10) 0.0493(17) Uani 1 1 d .
O2 O 0.6053(3) 0.7634(3) 0.14186(10) 0.0554(18) Uani 1 1 d .
O3 O 0.5308(3) 0.6488(3) 0.11402(9) 0.0484(17) Uani 1 1 d .
O4 O 0.4904(3) 0.7205(3) 0.08589(10) 0.0479(17) Uani 1 1 d .
O5 O 0.5343(3) 0.8802(3) 0.15373(10) 0.067(2) Uani 1 1 d .
O6 O 0.5695(4) 0.8119(3) 0.17939(10) 0.070(2) Uani 1 1 d .
O7 O 0.5177(3) 0.7302(3) 0.21968(10) 0.070(2) Uani 1 1 d .
O8 O 0.3861(3) 0.7469(3) 0.08845(12) 0.068(2) Uani 1 1 d .
O9 O 0.4337(6) 0.7031(7) 0.1432(2) 0.166(3) Uiso 1 1 d .
O10 O 0.4602(8) 0.7598(9) 0.1362(3) 0.166(3) Uiso 0.75 1 d P
O11 O 0.4806(8) 0.7097(8) 0.1538(3) 0.166(3) Uiso 0.75 1 d P
O12 O 0.4403(8) 0.6559(8) 0.1375(3) 0.166(3) Uiso 0.75 1 d P
O13 O 0.4199(8) 0.6947(8) 0.1229(3) 0.166(3) Uiso 0.75 1 d P
C1 C 0.6136(5) 0.8784(5) 0.10258(19) 0.060(3) Uani 1 1 d .
C2 C 0.6098(5) 0.8907(5) 0.08021(19) 0.073(3) Uani 1 1 d .
C3 C 0.6620(7) 0.9328(6) 0.0683(2) 0.094(4) Uani 1 1 d .
H3A H 0.6589 0.9375 0.0532 0.113 Uiso 1 1 calc R
C4 C 0.7214(7) 0.9697(7) 0.0796(3) 0.125(6) Uani 1 1 d .
C5 C 0.7257(6) 0.9585(5) 0.0998(2) 0.101(5) Uani 1 1 d .
H5A H 0.7658 0.9806 0.1066 0.121 Uiso 1 1 calc R
C6 C 0.6740(5) 0.9150(5) 0.1124(2) 0.072(3) Uani 1 1 d .
C7 C 0.6658(5) 0.7829(5) 0.13919(15) 0.048(3) Uani 1 1 d .
C8 C 0.7115(5) 0.8495(5) 0.13812(16) 0.059(3) Uani 1 1 d .
C9 C 0.7755(5) 0.8711(5) 0.13626(17) 0.067(3) Uani 1 1 d .
H9A H 0.8041 0.9151 0.1364 0.080 Uiso 1 1 calc R
C10 C 0.7981(5) 0.8317(5) 0.13431(19) 0.069(3) Uani 1 1 d .
C11 C 0.7552(6) 0.7664(5) 0.13602(18) 0.074(3) Uani 1 1 d .
H11A H 0.7704 0.7377 0.1355 0.089 Uiso 1 1 calc R
C12 C 0.6907(5) 0.7435(4) 0.13847(18) 0.058(3) Uani 1 1 d .
C13 C 0.5690(5) 0.6333(5) 0.10379(18) 0.060(3) Uani 1 1 d .
C14 C 0.6231(5) 0.6361(5) 0.11283(19) 0.074(3) Uani 1 1 d .
C15 C 0.6616(6) 0.6157(6) 0.1015(3) 0.114(6) Uani 1 1 d .
H15A H 0.6958 0.6154 0.1085 0.137 Uiso 1 1 calc R
C16 C 0.6472(6) 0.5974(7) 0.0809(3) 0.103(5) Uani 1 1 d .
C17 C 0.5944(7) 0.5934(6) 0.0713(2) 0.100(5) Uani 1 1 d .
H17A H 0.5840 0.5771 0.0570 0.120 Uiso 1 1 calc R
C18 C 0.5552(5) 0.6125(5) 0.08174(18) 0.065(3) Uani 1 1 d .
C19 C 0.5145(5) 0.7290(5) 0.06701(19) 0.063(3) Uani 1 1 d .
C20 C 0.5187(5) 0.6798(6) 0.05592(19) 0.081(4) Uani 1 1 d .
C21 C 0.5407(6) 0.6846(7) 0.0343(2) 0.113(5) Uiso 1 1 d .
H21A H 0.5345 0.6481 0.0269 0.136 Uiso 1 1 calc R
C22 C 0.5715(7) 0.7435(8) 0.0240(3) 0.121(5) Uiso 1 1 d D
C23 C 0.5665(6) 0.7906(7) 0.0334(2) 0.116(5) Uiso 1 1 d .
H23A H 0.5801 0.8286 0.0256 0.139 Uiso 1 1 calc R
C24 C 0.5403(5) 0.7848(5) 0.05546(18) 0.070(3) Uiso 1 1 d .
C25 C 0.7804(9) 1.0138(9) 0.0638(3) 0.149(6) Uiso 1 1 d .
C26 C 0.8694(7) 0.8579(7) 0.1323(2) 0.108(5) Uiso 1 1 d .
C27 C 0.6857(9) 0.5712(9) 0.0688(3) 0.164(7) Uiso 1 1 d D
C28 C 0.5926(11) 0.7526(11) -0.0003(3) 0.177(8) Uiso 1 1 d D
C29 C 0.7841(11) 1.0686(12) 0.0686(4) 0.246(11) Uiso 1 1 d .
H29A H 0.8182 1.1023 0.0602 0.370 Uiso 1 1 calc R
H29B H 0.7926 1.0772 0.0841 0.370 Uiso 1 1 calc R
H29C H 0.7443 1.0665 0.0650 0.370 Uiso 1 1 calc R
C30 C 0.8420(10) 1.0231(10) 0.0744(3) 0.234(10) Uiso 1 1 d .
H30A H 0.8778 1.0488 0.0650 0.351 Uiso 1 1 calc R
H30B H 0.8387 0.9821 0.0767 0.351 Uiso 1 1 calc R
H30C H 0.8483 1.0444 0.0884 0.351 Uiso 1 1 calc R
C31 C 0.7717(8) 0.9991(8) 0.0388(3) 0.187(8) Uiso 1 1 d .
H31A H 0.8105 1.0282 0.0312 0.281 Uiso 1 1 calc R
H31B H 0.7371 1.0043 0.0334 0.281 Uiso 1 1 calc R
H31C H 0.7621 0.9558 0.0363 0.281 Uiso 1 1 calc R
C32 C 0.8939(7) 0.9037(7) 0.1136(3) 0.153(6) Uiso 1 1 d .
H32A H 0.8817 0.9357 0.1157 0.229 Uiso 1 1 calc R
H32B H 0.8760 0.8812 0.1001 0.229 Uiso 1 1 calc R
H32C H 0.9398 0.9240 0.1131 0.229 Uiso 1 1 calc R
C33 C 0.9011(8) 0.8906(8) 0.1540(3) 0.173(7) Uiso 1 1 d .
H33A H 0.8900 0.9228 0.1574 0.259 Uiso 1 1 calc R
H33B H 0.9469 0.9103 0.1526 0.259 Uiso 1 1 calc R
H33C H 0.8864 0.8592 0.1656 0.259 Uiso 1 1 calc R
C34 C 0.8885(6) 0.8083(6) 0.1289(2) 0.124(5) Uiso 1 1 d .
H34A H 0.8713 0.7774 0.1407 0.186 Uiso 1 1 calc R
H34B H 0.9345 0.8285 0.1289 0.186 Uiso 1 1 calc R
H34C H 0.8721 0.7872 0.1151 0.186 Uiso 1 1 calc R
C35 C 0.6495(12) 0.5002(10) 0.0638(4) 0.318(15) Uiso 1 1 d D
H35A H 0.6046 0.4859 0.0622 0.478 Uiso 1 1 calc R
H35B H 0.6554 0.4772 0.0757 0.478 Uiso 1 1 calc R
H35C H 0.6654 0.4922 0.0503 0.478 Uiso 1 1 calc R
C36 C 0.7537(9) 0.6052(9) 0.0773(3) 0.193(8) Uiso 1 1 d .
H36A H 0.7540 0.5929 0.0924 0.289 Uiso 1 1 calc R
H36B H 0.7709 0.6508 0.0765 0.289 Uiso 1 1 calc R
H36C H 0.7794 0.5936 0.0685 0.289 Uiso 1 1 calc R
C37 C 0.6825(13) 0.5914(12) 0.0438(4) 0.322(15) Uiso 1 1 d D
H37A H 0.6385 0.5721 0.0392 0.483 Uiso 1 1 calc R
H37B H 0.7047 0.5769 0.0343 0.483 Uiso 1 1 calc R
H37C H 0.7024 0.6372 0.0428 0.483 Uiso 1 1 calc R
C38 C 0.5415(11) 0.7291(11) -0.0134(4) 0.245(11) Uiso 1 1 d .
H38A H 0.5204 0.7538 -0.0116 0.367 Uiso 1 1 calc R
H38B H 0.5124 0.6852 -0.0094 0.367 Uiso 1 1 calc R
H38C H 0.5547 0.7312 -0.0284 0.367 Uiso 1 1 calc R
C39 C 0.6153(9) 0.7060(10) -0.0055(3) 0.213(9) Uiso 1 1 d .
H39A H 0.5822 0.6633 -0.0018 0.320 Uiso 1 1 calc R
H39B H 0.6530 0.7168 0.0031 0.320 Uiso 1 1 calc R
H39C H 0.6252 0.7083 -0.0209 0.320 Uiso 1 1 calc R
C40 C 0.6434(10) 0.8184(10) -0.0046(3) 0.213(9) Uiso 1 1 d .
H40A H 0.6286 0.8476 -0.0007 0.320 Uiso 1 1 calc R
H40B H 0.6544 0.8231 -0.0200 0.320 Uiso 1 1 calc R
H40C H 0.6805 0.8279 0.0041 0.320 Uiso 1 1 calc R

loop_
_atom_site_aniso_label
_atom_site_aniso_U_11
_atom_site_aniso_U_22
_atom_site_aniso_U_33
_atom_site_aniso_U_23
_atom_site_aniso_U_13
_atom_site_aniso_U_12
Co1 0.0451(9) 0.0585(10) 0.0612(10) 0.0068(7) 0.0048(7) 0.0294(8)
Co2 0.0475(9) 0.0471(9) 0.0571(9) -0.0040(7) 0.0043(7) 0.0255(7)
Co3 0.0455(9) 0.0423(9) 0.0561(9) 0.0077(7) 0.0080(7) 0.0200(7)
Co4 0.0444(9) 0.0469(9) 0.0570(9) -0.0017(7) 0.0040(7) 0.0181(7)
Co5 0.1061(14) 0.0646(11) 0.0755(13) 0.0022(9) 0.0140(10) 0.0444(11)
Co6 0.0682(13) 0.0682(13) 0.121(3) 0.000 0.000 0.0341(6)
S1 0.064(2) 0.064(2) 0.065(2) 0.0155(15) 0.0061(15) 0.0323(17)
S2 0.0538(18) 0.0456(17) 0.076(2) -0.0010(14) 0.0007(15) 0.0271(15)
S3 0.0489(17) 0.0458(17) 0.083(2) 0.0055(15) 0.0010(15) 0.0262(14)
S4 0.068(2) 0.063(2) 0.0621(19) -0.0075(15) 0.0062(16) 0.0323(17)
O1 0.035(4) 0.044(4) 0.059(4) -0.001(3) 0.011(3) 0.012(3)
O2 0.042(4) 0.036(4) 0.084(5) 0.001(3) 0.001(4) 0.016(4)
O3 0.042(4) 0.047(4) 0.050(4) 0.009(3) 0.011(3) 0.017(3)
O4 0.048(4) 0.036(4) 0.054(4) 0.002(3) 0.012(3) 0.017(3)
O5 0.075(5) 0.105(6) 0.066(5) -0.024(4) -0.009(4) 0.078(5)
O6 0.129(7) 0.060(5) 0.054(4) 0.004(4) 0.024(4) 0.071(5)
O7 0.117(6) 0.042(4) 0.067(5) 0.014(3) 0.035(4) 0.051(4)
O8 0.037(4) 0.044(4) 0.128(6) -0.025(4) -0.014(4) 0.024(4)
C1 0.044(7) 0.053(7) 0.075(9) 0.006(6) -0.004(6) 0.019(6)
C2 0.070(9) 0.061(8) 0.077(9) 0.030(7) 0.025(7) 0.026(7)
C3 0.084(10) 0.101(11) 0.082(10) 0.041(8) 0.020(8) 0.035(9)
C4 0.071(11) 0.125(13) 0.152(15) 0.108(12) 0.029(10) 0.028(10)
C5 0.068(9) 0.054(8) 0.133(13) 0.048(8) -0.021(9) -0.006(7)
C6 0.049(8) 0.043(7) 0.121(11) 0.017(7) -0.004(7) 0.021(6)
C7 0.031(6) 0.040(7) 0.059(7) 0.010(5) 0.001(5) 0.007(5)
C8 0.067(8) 0.052(7) 0.075(8) 0.002(6) -0.008(6) 0.043(7)
C9 0.047(8) 0.049(7) 0.101(9) 0.013(6) -0.003(6) 0.021(6)
C10 0.025(6) 0.056(8) 0.121(10) -0.006(7) -0.011(6) 0.016(6)
C11 0.071(9) 0.066(9) 0.097(10) -0.009(7) 0.002(7) 0.043(8)
C12 0.041(7) 0.025(6) 0.106(9) -0.002(6) 0.005(6) 0.015(5)
C13 0.053(8) 0.057(7) 0.064(8) -0.008(6) 0.027(6) 0.022(6)
C14 0.047(8) 0.063(8) 0.086(9) -0.002(6) -0.011(7) 0.009(7)
C15 0.054(9) 0.092(11) 0.195(18) -0.071(11) 0.000(10) 0.036(8)
C16 0.059(10) 0.114(12) 0.146(15) -0.063(10) -0.009(9) 0.052(9)
C17 0.091(11) 0.122(12) 0.081(10) -0.037(8) 0.017(8) 0.048(10)
C18 0.066(8) 0.057(8) 0.062(8) 0.006(6) 0.025(6) 0.025(6)
C19 0.066(8) 0.049(7) 0.069(8) -0.007(7) 0.003(7) 0.025(6)
C20 0.083(9) 0.091(10) 0.067(9) 0.018(7) 0.021(7) 0.042(8)

loop_
_atom_type_symbol
_atom_type_description
_atom_type_scat_dispersion_real
_atom_type_scat_dispersion_imag
_atom_type_scat_source
C C 0.0033 0.0016 'International Tables Vol C Tables 4.2.6.8 and 6.1.1.4'
H H 0.0000 0.0000 'International Tables Vol C Tables 4.2.6.8 and 6.1.1.4'
O O 0.0106 0.0060 'International Tables Vol C Tables 4.2.6.8 and 6.1.1.4'
S S 0.1246 0.1234 'International Tables Vol C Tables 4.2.6.8 and 6.1.1.4'
Co Co 0.3494 0.9721 'International Tables Vol C Tables 4.2.6.8 and 6.1.1.4'

loop_
_geom_angle_atom_site_label_1
_geom_angle_atom_site_label_2
_geom_angle_atom_site_label_3
_geom_angle
_geom_angle_site_symmetry_1
_geom_angle_site_symmetry_3
O4 Co1 O1 95.7(2) . .
O4 Co1 O7 172.5(3) . 15
O1 Co1 O7 91.1(2) . 15
O4 Co1 O8 91.0(2) . .
O1 Co1 O8 172.7(3) . .
O7 Co1 O8 82.1(2) 15 .
O4 Co1 O10 103.5(5) . .
O1 Co1 O10 75.7(4) . .
O7 Co1 O10 75.0(5) 15 .
O8 Co1 O10 99.8(4) . .
O4 Co1 S1 82.92(19) . .
O1 Co1 S1 83.67(19) . .
O7 Co1 S1 101.1(2) 15 .
O8 Co1 S1 100.2(2) . .
O10 Co1 S1 158.8(4) . .
O1 Co2 O2 95.3(2) . .
O1 Co2 O5 92.3(2) . .
O2 Co2 O5 171.9(3) . .
O1 Co2 O6 173.0(3) . .
O2 Co2 O6 90.7(2) . .
O5 Co2 O6 81.5(2) . .
O1 Co2 S2 83.09(18) . .
O2 Co2 S2 83.05(19) . .
O5 Co2 S2 100.4(2) . .
O6 Co2 S2 101.2(2) . .
O3 Co3 O2 95.1(2) . .
O3 Co3 O5 172.3(2) . 14_455
O2 Co3 O5 92.0(2) . 14_455
O3 Co3 O6 90.7(2) . 14_455
O2 Co3 O6 173.1(3) . 14_455
O5 Co3 O6 82.1(2) 14_455 14_455
O3 Co3 O11 104.1(5) . .
O2 Co3 O11 78.9(4) . .
O5 Co3 O11 74.3(5) 14_455 .
O6 Co3 O11 96.1(5) 14_455 .
O3 Co3 S3 83.69(19) . .
O2 Co3 S3 83.60(19) . .
O5 Co3 S3 100.2(2) 14_455 .
O6 Co3 S3 100.8(2) 14_455 .
O11 Co3 S3 161.3(4) . .
O4 Co4 O3 94.4(2) . .
O4 Co4 O7 172.6(3) . 14_455
O3 Co4 O7 92.9(2) . 14_455
O4 Co4 O8 91.0(2) . 3_565
O3 Co4 O8 173.9(3) . 3_565
O7 Co4 O8 81.7(2) 14_455 3_565
O4 Co4 O13 76.1(4) . .
O3 Co4 O13 102.8(5) . .
O7 Co4 O13 100.7(5) 14_455 .
O8 Co4 O13 75.7(5) 3_565 .
O4 Co4 O12 104.1(5) . .
O3 Co4 O12 75.4(4) . .
O7 Co4 O12 76.2(4) 14_455 .
O8 Co4 O12 100.4(4) 3_565 .
O13 Co4 O12 38.0(5) . .
O4 Co4 S4 84.35(19) . .
O3 Co4 S4 83.87(19) . .
O7 Co4 S4 98.0(2) 14_455 .
O8 Co4 S4 99.6(2) 3_565 .
O13 Co4 S4 159.7(4) . .
O12 Co4 S4 158.1(4) . .
O6 Co5 O5 95.5(3) . 14_455
O6 Co5 O7 96.1(3) . .
O5 Co5 O7 94.6(3) 14_455 .
O6 Co5 O11 87.0(5) . .
O5 Co5 O11 79.4(5) 14_455 .
O7 Co5 O11 173.5(5) . .
O6 Co5 O12 83.2(5) . 15
O5 Co5 O12 177.3(5) 14_455 15
O7 Co5 O12 83.2(5) . 15
O11 Co5 O12 102.9(7) . 15
O6 Co5 O10 176.1(5) . 14_455
O5 Co5 O10 84.1(5) 14_455 14_455
O7 Co5 O10 80.1(5) . 14_455
O11 Co5 O10 96.7(6) . 14_455
O12 Co5 O10 97.1(6) 15 14_455
O8 Co6 O8 94.9(3) 3_565 2_665
O8 Co6 O8 94.9(3) 3_565 .
O8 Co6 O8 94.9(3) 2_665 .
O8 Co6 O13 84.3(5) 3_565 3_565
O8 Co6 O13 82.7(5) 2_665 3_565
O8 Co6 O13 177.4(5) . 3_565
O8 Co6 O13 82.7(5) 3_565 .
O8 Co6 O13 177.4(5) 2_665 .
O8 Co6 O13 84.3(5) . .
O13 Co6 O13 98.1(6) 3_565 .
O8 Co6 O13 177.4(5) 3_565 2_665
O8 Co6 O13 84.2(5) 2_665 2_665
O8 Co6 O13 82.7(5) . 2_665
O13 Co6 O13 98.0(6) 3_565 2_665
O13 Co6 O13 98.1(6) . 2_665
C2 S1 C24 101.3(5) . .
C2 S1 Co1 94.5(4) . .
C24 S1 Co1 94.0(4) . .
C6 S2 C8 100.9(5) . .
C6 S2 Co2 95.1(4) . .
C8 S2 Co2 95.7(4) . .
C12 S3 C14 103.1(5) . .
C12 S3 Co3 94.5(4) . .
C14 S3 Co3 95.9(4) . .
C18 S4 C20 102.1(5) . .
C18 S4 Co4 94.6(4) . .
C20 S4 Co4 93.6(4) . .
C1 O1 Co2 121.1(6) . .
C1 O1 Co1 120.2(6) . .
Co2 O1 Co1 118.0(3) . .
C7 O2 Co2 122.7(6) . .
C7 O2 Co3 118.5(6) . .
Co2 O2 Co3 118.3(3) . .
C13 O3 Co4 121.3(7) . .
C13 O3 Co3 118.7(6) . .
Co4 O3 Co3 118.8(3) . .
C19 O4 Co4 120.9(6) . .
C19 O4 Co1 119.5(6) . .
Co4 O4 Co1 118.7(3) . .
Co5 O5 Co3 107.3(3) 15 15
Co5 O5 Co2 107.4(3) 15 .
Co3 O5 Co2 98.4(3) 15 .
Co5 O6 Co3 109.0(3) . 15
Co5 O6 Co2 108.7(3) . .
Co3 O6 Co2 97.2(3) 15 .
Co5 O7 Co4 106.4(3) . 15
Co5 O7 Co1 108.1(3) . 14_455
Co4 O7 Co1 98.4(3) 15 14_455
Co6 O8 Co1 108.4(3) . .
Co6 O8 Co4 107.3(3) . 2_665
Co1 O8 Co4 97.4(2) . 2_665
O11 O9 O10 95.8(15) . .
O11 O9 O13 132.3(17) . .
O10 O9 O13 78.2(13) . .
O11 O9 O12 75.1(13) . .
O10 O9 O12 131.0(16) . .
O13 O9 O12 74.4(12) . .
O9 O10 O13 51.2(10) . .
O9 O10 Co5 126.5(13) . 15
O13 O10 Co5 133.2(11) . 15
O9 O10 Co1 125.1(13) . .
O13 O10 Co1 75.1(9) . .
Co5 O10 Co1 96.7(7) 15 .
O9 O11 O12 53.5(10) . .
O9 O11 Co5 128.9(14) . .
O12 O11 Co5 140.1(12) . .
O9 O11 Co3 128.2(13) . .
O12 O11 Co3 77.4(10) . .
Co5 O11 Co3 98.4(7) . .
O9 O12 O11 51.4(9) . .
O9 O12 O13 52.7(10) . .
O11 O12 O13 96.8(14) . .
O9 O12 Co5 132.2(13) . 14_455
O11 O12 Co5 123.1(12) . 14_455
O13 O12 Co5 130.5(12) . 14_455
O9 O12 Co4 121.5(13) . .
O11 O12 Co4 135.5(11) . .
O13 O12 Co4 70.7(10) . .
Co5 O12 Co4 93.9(7) 14_455 .
O9 O13 O12 52.9(10) . .
O9 O13 O10 50.6(9) . .
O12 O13 O10 94.8(13) . .
O9 O13 Co6 131.7(13) . .
O12 O13 Co6 130.8(12) . .
O10 O13 Co6 125.5(11) . .
O9 O13 Co4 122.3(13) . .
O12 O13 Co4 71.3(9) . .
O10 O13 Co4 132.9(10) . .
Co6 O13 Co4 94.1(7) . .
O1 C1 C2 122.8(10) . .
O1 C1 C6 121.5(10) . .
C2 C1 C6 115.6(10) . .
C3 C2 C1 122.6(12) . .
C3 C2 S1 118.8(10) . .
C1 C2 S1 118.6(8) . .
C2 C3 C4 118.2(12) . .
C5 C4 C3 119.6(12) . .
C5 C4 C25 125.5(15) . .
C3 C4 C25 113.9(14) . .
C4 C5 C6 123.5(13) . .
C5 C6 C1 120.1(11) . .
C5 C6 S2 120.9(9) . .
C1 C6 S2 119.0(9) . .
O2 C7 C12 124.1(9) . .
O2 C7 C8 120.6(9) . .
C12 C7 C8 115.2(9) . .
C9 C8 C7 121.6(9) . .
C9 C8 S2 120.6(8) . .
C7 C8 S2 117.8(8) . .
C10 C9 C8 121.9(10) . .
C9 C10 C11 117.9(10) . .
C9 C10 C26 120.0(11) . .
C11 C10 C26 121.9(11) . .
C12 C11 C10 121.2(10) . .
C7 C12 C11 122.0(9) . .
C7 C12 S3 119.1(8) . .
C11 C12 S3 118.9(8) . .
O3 C13 C14 125.3(11) . .
O3 C13 C18 118.6(11) . .
C14 C13 C18 116.1(10) . .
C13 C14 C15 123.6(11) . .
C13 C14 S3 115.9(9) . .
C15 C14 S3 120.3(10) . .
C16 C15 C14 117.7(13) . .
C15 C16 C17 121.0(13) . .
C15 C16 C27 118.7(14) . .
C17 C16 C27 119.8(14) . .
C16 C17 C18 123.1(12) . .
C17 C18 C13 118.1(11) . .
C17 C18 S4 120.3(10) . .
C13 C18 S4 121.3(9) . .
O4 C19 C24 125.4(10) . .
O4 C19 C20 121.3(10) . .
C24 C19 C20 113.3(11) . .
C21 C20 C19 124.2(12) . .
C21 C20 S4 116.1(11) . .
C19 C20 S4 119.4(9) . .
C22 C21 C20 119.8(14) . .
C23 C22 C21 117.0(16) . .
C23 C22 C28 116.9(16) . .
C21 C22 C28 123.4(16) . .
C22 C23 C24 122.0(14) . .
C19 C24 C23 122.1(11) . .
C19 C24 S1 117.8(9) . .
C23 C24 S1 119.8(10) . .
C29 C25 C30 100.7(18) . .
C29 C25 C31 112.3(19) . .
C30 C25 C31 117.4(17) . .
C29 C25 C4 97.2(18) . .
C30 C25 C4 108.6(15) . .
C31 C25 C4 117.5(16) . .
C32 C26 C34 109.0(12) . .
C32 C26 C10 108.6(12) . .
C34 C26 C10 114.7(12) . .
C32 C26 C33 111.3(13) . .
C34 C26 C33 104.8(12) . .
C10 C26 C33 108.5(12) . .
C36 C27 C35 122(2) . .
C36 C27 C16 108.8(14) . .
C35 C27 C16 115.7(18) . .
C36 C27 C37 111.3(18) . .
C35 C27 C37 93.8(12) . .
C16 C27 C37 101.5(17) . .
C38 C28 C40 117(2) . .
C38 C28 C39 99.3(19) . .
C40 C28 C39 110.6(18) . .
C38 C28 C22 109.9(19) . .
C40 C28 C22 111.4(17) . .
C39 C28 C22 108.1(16) . .

loop_
_geom_bond_atom_site_label_1
_geom_bond_atom_site_label_2
_geom_bond_distance
_geom_bond_site_symmetry_2
Co1 O4 2.034(6) .
Co1 O1 2.034(6) .
Co1 O7 2.082(6) 15
Co1 O8 2.090(6) .
Co1 O10 2.347(17) .
Co1 S1 2.478(3) .
Co2 O1 2.020(6) .
Co2 O2 2.020(6) .
Co2 O5 2.092(6) .
Co2 O6 2.110(6) .
Co2 S2 2.467(3) .
Co3 O3 2.037(6) .
Co3 O2 2.049(6) .
Co3 O5 2.080(7) 14_455
Co3 O6 2.099(6) 14_455
Co3 O11 2.289(17) .
Co3 S3 2.460(3) .
Co4 O4 2.025(6) .
Co4 O3 2.035(6) .
Co4 O7 2.082(6) 14_455
Co4 O8 2.107(6) 3_565
Co4 O13 2.399(17) .
Co4 O12 2.408(17) .
Co4 S4 2.440(3) .
Co5 O6 2.038(7) .
Co5 O5 2.043(7) 14_455
Co5 O7 2.064(7) .
Co5 O11 2.093(17) .
Co5 O12 2.127(17) 15
Co5 O10 2.139(17) 14_455
Co6 O8 2.038(7) 3_565
Co6 O8 2.039(7) 2_665
Co6 O8 2.039(7) .
Co6 O13 2.157(17) 3_565
Co6 O13 2.157(17) .
Co6 O13 2.157(17) 2_665
S1 C2 1.781(12) .
S1 C24 1.782(11) .
S2 C6 1.752(12) .
S2 C8 1.788(10) .
S3 C12 1.777(9) .
S3 C14 1.801(12) .
S4 C18 1.756(12) .
S4 C20 1.781(12) .
O1 C1 1.313(11) .
O2 C7 1.325(10) .
O3 C13 1.334(10) .
O4 C19 1.278(11) .
O5 Co5 2.043(7) 15
O5 Co3 2.080(7) 15
O6 Co3 2.099(6) 15
O7 Co4 2.082(6) 15
O7 Co1 2.082(6) 14_455
O8 Co4 2.107(6) 2_665
O9 O11 1.262(17) .
O9 O10 1.283(17) .
O9 O13 1.294(18) .
O9 O12 1.297(18) .
O10 O13 1.62(2) .
O10 Co5 2.140(17) 15
O11 O12 1.56(2) .
O12 O13 1.57(2) .
O12 Co5 2.127(17) 14_455
C1 C2 1.429(14) .
C1 C6 1.429(13) .
C2 C3 1.389(14) .
C3 C4 1.457(17) .
C4 C5 1.294(17) .
C4 C25 1.63(2) .
C5 C6 1.415(14) .
C7 C12 1.380(12) .
C7 C8 1.451(12) .
C8 C9 1.391(13) .
C9 C10 1.342(13) .
C10 C11 1.414(13) .
C10 C26 1.541(16) .
C11 C12 1.399(13) .
C13 C14 1.412(14) .
C13 C18 1.436(14) .
C14 C15 1.451(15) .
C15 C16 1.338(18) .
C16 C17 1.384(16) .
C16 C27 1.58(2) .
C17 C18 1.420(14) .
C19 C24 1.385(14) .
C19 C20 1.438(14) .
C20 C21 1.424(15) .
C21 C22 1.408(17) .
C22 C23 1.352(17) .
C22 C28 1.567(15) .
C23 C24 1.487(15) .
C25 C29 1.34(2) .
C25 C30 1.56(2) .
C25 C31 1.58(2) .
C26 C32 1.510(17) .
C26 C34 1.522(17) .
C26 C33 1.557(19) .
C27 C36 1.54(2) .
C27 C35 1.543(16) .
C27 C37 1.635(16) .
C28 C38 1.36(2) .
C28 C40 1.49(2) .
C28 C39 1.54(2) .

loop_
_platon_squeeze_void_nr
_platon_squeeze_void_average_x
_platon_squeeze_void_average_y
_platon_squeeze_void_average_z
_platon_squeeze_void_volume
_platon_squeeze_void_count_electrons
_platon_squeeze_void_content
1 0.000 0.000 0.000 1452 388 ' '
2 -0.005 0.490 -0.002 11395 6979 ' '
3 -0.333 0.333 0.333 1451 389 ' '
4 0.333 0.667 0.667 1451 389 ' '
